data_7703268
loop_
_publ_author_name
'Ambrosi, Gianluca'
'Clares, Maria Paz'
'Pont, Isabel'
'Formica, Mauro'
'Fusi, Vieri'
'Ricci, Angela'
'Paoli, Paola'
'Rossi, Patrizia'
'Garc\'ia-Espa\~na, Enrique'
'Incl\'an, Mario'

_publ_section_title
;
 Zn2+ and Cu2+ complexes of a Fluorescent Scorpiand-type Oxadiazole
 Azamacrocycle Ligand: Crystal Structures, Solution Study and Optical
 Properties
;
_journal_name_full 'Dalton Transactions'
_journal_paper_doi 10.1039/C9DT04764F
_journal_year 2020
_chemical_formula_sum 'C27 H32 Cl2 N8 O9 Zn'
_chemical_formula_weight 748.87
_space_group_crystal_system orthorhombic
_space_group_IT_number 61
_space_group_name_Hall '-P 2ac 2ab'
_space_group_name_H-M_alt 'P b c a'
_atom_sites_solution_hydrogens difmap
_audit_creation_method SHELXL-2014
_audit_update_record
;
2019-09-05 deposited with the CCDC.	2020-01-14 downloaded from the CCDC.
;
_cell_angle_alpha 90
_cell_angle_beta 90
_cell_angle_gamma 90
_cell_formula_units_Z 8
_cell_length_a 12.4453(2)
_cell_length_b 14.3947(3)
_cell_length_c 33.7578(4)
_cell_measurement_reflns_used 8008
_cell_measurement_temperature 100(2)
_cell_measurement_theta_max 71.4730
_cell_measurement_theta_min 4.8570
_cell_volume 6047.59(17)
_computing_cell_refinement
;
CrysAlisPro, Agilent Technologies,
Version 1.171.37.35g (release 09-12-2014 CrysAlis171 .NET)
(compiled Dec  9 2014,15:38:47)
;
_computing_data_collection
;
CrysAlisPro, Agilent Technologies,
Version 1.171.37.35g (release 09-12-2014 CrysAlis171 .NET)
(compiled Dec  9 2014,15:38:47)
;
_computing_data_reduction
;
CrysAlisPro, Agilent Technologies,
Version 1.171.37.35g (release 09-12-2014 CrysAlis171 .NET)
(compiled Dec  9 2014,15:38:47)
;
_computing_molecular_graphics 'ORTEP-3 (Farruggia, 1997)'
_computing_publication_material 'PARST97 (Nardelli, 1995)'
_computing_structure_refinement 'SHELXL-2014 (Sheldrick, 2014)'
_computing_structure_solution 'SIR-2004 (Burla, 2004)'
_diffrn_ambient_temperature 100(2)
_diffrn_detector_area_resol_mean 8.1241
_diffrn_measured_fraction_theta_full 0.999
_diffrn_measured_fraction_theta_max 0.974
_diffrn_measurement_device 'four-circle diffractometer'
_diffrn_radiation_type CuK\a
_diffrn_radiation_wavelength 1.54184
_diffrn_reflns_av_R_equivalents 0.0491
_diffrn_reflns_av_unetI/netI 0.0388
_diffrn_reflns_Laue_measured_fraction_full 0.999
_diffrn_reflns_Laue_measured_fraction_max 0.974
_diffrn_reflns_limit_h_max 10
_diffrn_reflns_limit_h_min -14
_diffrn_reflns_limit_k_max 17
_diffrn_reflns_limit_k_min -13
_diffrn_reflns_limit_l_max 37
_diffrn_reflns_limit_l_min -41
_diffrn_reflns_number 22850
_diffrn_reflns_point_group_measured_fraction_full 0.999
_diffrn_reflns_point_group_measured_fraction_max 0.974
_diffrn_reflns_theta_full 67.684
_diffrn_reflns_theta_max 71.899
_diffrn_reflns_theta_min 4.414
_diffrn_source 'Enhance (Cu) X-ray Source'
_exptl_absorpt_coefficient_mu 3.352
_exptl_absorpt_correction_T_max 1.00000
_exptl_absorpt_correction_T_min 0.14605
_exptl_absorpt_correction_type multi-scan
_exptl_absorpt_process_details
;
CrysAlisPro, Agilent Technologies,
Version 1.171.37.35g (release 09-12-2014 CrysAlis171 .NET)
(compiled Dec  9 2014,15:38:47)
Empirical absorption correction using spherical harmonics,
 implemented in SCALE3 ABSPACK scaling algorithm.
;
_exptl_crystal_colour colourless
_exptl_crystal_density_diffrn 1.645
_exptl_crystal_description prism
_exptl_crystal_F_000 3088
_exptl_crystal_size_max 0.35
_exptl_crystal_size_mid 0.28
_exptl_crystal_size_min 0.25
_refine_diff_density_max 0.816
_refine_diff_density_min -0.465
_refine_diff_density_rms 0.078
_refine_ls_extinction_method none
_refine_ls_goodness_of_fit_ref 1.068
_refine_ls_hydrogen_treatment refxyz
_refine_ls_matrix_type full
_refine_ls_number_parameters 520
_refine_ls_number_reflns 5793
_refine_ls_number_restraints 3
_refine_ls_restrained_S_all 1.069
_refine_ls_R_factor_all 0.0659
_refine_ls_R_factor_gt 0.0432
_refine_ls_shift/su_max 0.001
_refine_ls_shift/su_mean 0.000
_refine_ls_structure_factor_coef Fsqd
_refine_ls_weighting_details 'w=1/[\s^2^(Fo^2^)+(0.0721P)^2^+1.5216P] where P=(Fo^2^+2Fc^2^)/3'
_refine_ls_weighting_scheme calc
_refine_ls_wR_factor_gt 0.1127
_refine_ls_wR_factor_ref 0.1287
_reflns_Friedel_coverage 0.000
_reflns_number_gt 4301
_reflns_number_total 5793
_reflns_threshold_expression 'I > 2\s(I)'
_cod_data_source_file c9dt04764f2.cif
_cod_data_source_block Zn_L_ClO4_2
_cod_database_code 7703268
_shelx_space_group_comment
;
The symmetry employed for this shelxl refinement is uniquely defined
by the following loop, which should always be used as a source of
symmetry information in preference to the above space-group names.
They are only intended as comments.
;
_shelxl_version_number 2014-1

loop_
_space_group_symop_operation_xyz
'x, y, z'
'-x+1/2, -y, z+1/2'
'x+1/2, -y+1/2, -z'
'-x, y+1/2, -z+1/2'
'-x, -y, -z'
'x-1/2, y, -z-1/2'
'-x-1/2, y-1/2, z'
'x, -y-1/2, z-1/2'

loop_
_atom_site_label
_atom_site_type_symbol
_atom_site_fract_x
_atom_site_fract_y
_atom_site_fract_z
_atom_site_U_iso_or_equiv
_atom_site_adp_type
_atom_site_occupancy
_atom_site_site_symmetry_order
_atom_site_calc_flag
_atom_site_refinement_flags_posn
_atom_site_refinement_flags_adp
Zn1 Zn 0.40813(3) 0.30743(3) 0.63964(2) 0.02849(14) Uani 1 1 d . .
O1 O 0.52793(16) 0.06766(16) 0.63284(6) 0.0269(5) Uani 1 1 d . .
N1 N 0.5572(2) 0.28010(19) 0.61522(7) 0.0266(5) Uani 1 1 d . .
N2 N 0.5166(2) 0.3787(2) 0.68141(8) 0.0367(7) Uani 1 1 d . .
H2N H 0.498(4) 0.368(3) 0.7035(13) 0.044 Uiso 1 1 d . U
N3 N 0.3958(2) 0.4497(2) 0.61446(8) 0.0336(6) Uani 1 1 d . .
N4 N 0.3651(2) 0.2716(2) 0.57676(8) 0.0338(6) Uani 1 1 d . .
H4N H 0.311(4) 0.239(3) 0.5769(12) 0.041 Uiso 1 1 d . U
N5 N 0.2584(3) 0.3464(3) 0.66406(10) 0.0477(8) Uani 1 1 d D .
H5N H 0.259(4) 0.376(3) 0.6881(8) 0.057 Uiso 1 1 d D U
N6 N 0.3640(2) 0.1815(2) 0.67594(7) 0.0285(6) Uani 1 1 d . .
N7 N 0.6275(2) 0.1023(2) 0.68489(8) 0.0331(6) Uani 1 1 d . .
N8 N 0.6961(2) 0.0731(2) 0.65425(8) 0.0329(6) Uani 1 1 d . .
C1 C 0.6280(3) 0.3493(3) 0.67478(10) 0.0377(8) Uani 1 1 d . .
H1A H 0.651(3) 0.297(3) 0.6929(12) 0.045 Uiso 1 1 d . U
H1B H 0.672(3) 0.406(3) 0.6798(11) 0.045 Uiso 1 1 d . U
C2 C 0.4978(4) 0.4795(3) 0.67638(11) 0.0433(9) Uani 1 1 d D .
H2A H 0.557(3) 0.520(3) 0.6857(13) 0.052 Uiso 1 1 d D U
H2B H 0.431(4) 0.494(3) 0.6923(13) 0.052 Uiso 1 1 d . U
C3 C 0.4839(3) 0.5035(3) 0.63263(11) 0.0413(8) Uani 1 1 d . .
H3A H 0.552(4) 0.487(3) 0.6192(13) 0.050 Uiso 1 1 d . U
H3B H 0.472(3) 0.570(3) 0.6276(12) 0.050 Uiso 1 1 d . U
C4 C 0.4115(3) 0.4383(3) 0.57110(9) 0.0334(7) Uani 1 1 d . .
H4A H 0.494(3) 0.429(3) 0.5660(11) 0.040 Uiso 1 1 d . U
H4B H 0.395(3) 0.493(3) 0.5552(12) 0.040 Uiso 1 1 d . U
C5 C 0.3461(3) 0.3590(3) 0.55474(10) 0.0361(8) Uani 1 1 d . .
H5A H 0.366(3) 0.346(3) 0.5274(12) 0.043 Uiso 1 1 d . U
H5B H 0.267(3) 0.369(3) 0.5548(11) 0.043 Uiso 1 1 d . U
C6 C 0.4555(3) 0.2172(3) 0.56078(10) 0.0327(7) Uani 1 1 d . .
H6A H 0.446(3) 0.157(3) 0.5687(12) 0.039 Uiso 1 1 d . U
H6B H 0.457(3) 0.219(3) 0.5333(13) 0.039 Uiso 1 1 d . U
C7 C 0.5619(3) 0.2481(2) 0.57779(9) 0.0289(7) Uani 1 1 d . .
C8 C 0.6582(3) 0.2429(3) 0.55789(10) 0.0349(7) Uani 1 1 d . .
H8 H 0.661(3) 0.220(3) 0.5329(12) 0.042 Uiso 1 1 d . U
C9 C 0.7506(3) 0.2708(3) 0.57716(11) 0.0389(8) Uani 1 1 d . .
H9 H 0.819(4) 0.266(3) 0.5662(12) 0.047 Uiso 1 1 d . U
C10 C 0.7451(3) 0.3052(3) 0.61525(11) 0.0362(8) Uani 1 1 d . .
H10 H 0.795(4) 0.323(3) 0.6308(12) 0.043 Uiso 1 1 d . U
C11 C 0.6451(3) 0.3104(2) 0.63375(9) 0.0309(7) Uani 1 1 d . .
C12 C 0.2883(3) 0.4871(3) 0.62487(13) 0.0449(9) Uani 1 1 d . .
H12A H 0.298(4) 0.527(3) 0.6481(14) 0.054 Uiso 1 1 d . U
H12B H 0.259(4) 0.518(3) 0.6038(14) 0.054 Uiso 1 1 d . U
C13 C 0.2098(3) 0.4141(3) 0.63842(12) 0.0460(9) Uani 1 1 d D .
H13A H 0.144(4) 0.442(3) 0.6499(13) 0.055 Uiso 1 1 d . U
H13B H 0.185(4) 0.373(3) 0.6172(10) 0.055 Uiso 1 1 d D U
C14 C 0.1957(3) 0.2655(3) 0.67456(12) 0.0447(9) Uani 1 1 d . .
H14A H 0.136(4) 0.275(3) 0.6924(13) 0.054 Uiso 1 1 d . U
H14B H 0.168(4) 0.243(3) 0.6471(14) 0.054 Uiso 1 1 d . U
C15 C 0.2668(3) 0.1931(3) 0.69284(9) 0.0311(7) Uani 1 1 d . .
C16 C 0.2331(3) 0.1411(3) 0.72519(9) 0.0338(7) Uani 1 1 d . .
H16 H 0.164(3) 0.149(3) 0.7351(11) 0.041 Uiso 1 1 d . U
C17 C 0.3004(3) 0.0748(3) 0.74065(10) 0.0365(8) Uani 1 1 d . .
H17 H 0.276(3) 0.041(3) 0.7626(12) 0.044 Uiso 1 1 d . U
C18 C 0.4003(3) 0.0613(3) 0.72356(9) 0.0354(8) Uani 1 1 d . .
H18 H 0.451(3) 0.013(3) 0.7319(12) 0.043 Uiso 1 1 d . U
C19 C 0.4286(3) 0.1154(2) 0.69115(9) 0.0290(7) Uani 1 1 d . .
C20 C 0.5313(3) 0.0982(2) 0.67113(9) 0.0279(7) Uani 1 1 d . .
C21 C 0.6346(2) 0.0535(2) 0.62463(9) 0.0267(6) Uani 1 1 d . .
C22 C 0.6632(2) 0.0202(2) 0.58505(9) 0.0291(7) Uani 1 1 d . .
C23 C 0.5872(3) -0.0244(2) 0.56157(9) 0.0301(7) Uani 1 1 d . .
H23 H 0.520(3) -0.031(3) 0.5717(11) 0.036 Uiso 1 1 d . U
C24 C 0.6158(3) -0.0556(3) 0.52399(10) 0.0354(8) Uani 1 1 d . .
H24 H 0.560(3) -0.084(3) 0.5058(12) 0.042 Uiso 1 1 d . U
C25 C 0.7192(3) -0.0424(3) 0.51016(10) 0.0369(8) Uani 1 1 d . .
H25 H 0.735(3) -0.061(3) 0.4861(13) 0.044 Uiso 1 1 d . U
C26 C 0.7948(3) 0.0021(3) 0.53348(10) 0.0361(8) Uani 1 1 d . .
H26 H 0.864(3) 0.016(3) 0.5233(12) 0.043 Uiso 1 1 d . U
C27 C 0.7667(3) 0.0344(2) 0.57081(10) 0.0311(7) Uani 1 1 d . .
H27 H 0.813(3) 0.065(3) 0.5861(11) 0.037 Uiso 1 1 d . U
Cl1 Cl 0.40882(6) 0.32853(7) 0.78116(2) 0.0362(2) Uani 1 1 d . .
O11 O 0.4449(2) 0.3861(2) 0.81290(8) 0.0476(6) Uani 1 1 d . .
O12 O 0.4992(2) 0.2903(2) 0.75997(7) 0.0521(8) Uani 1 1 d . .
O13 O 0.3464(2) 0.2537(2) 0.79668(9) 0.0585(8) Uani 1 1 d . .
O14 O 0.3459(2) 0.3821(3) 0.75364(8) 0.0627(9) Uani 1 1 d . .
Cl2 Cl 0.06437(6) 0.21944(6) 0.55930(2) 0.0365(2) Uani 1 1 d . .
O21 O 0.0931(2) 0.30301(19) 0.53930(8) 0.0469(6) Uani 1 1 d . .
O22 O 0.15985(18) 0.16851(19) 0.57011(8) 0.0429(6) Uani 1 1 d . .
O23 O -0.0023(3) 0.1647(3) 0.53489(11) 0.0710(10) Uani 1 1 d . .
O24 O 0.0075(3) 0.2431(3) 0.59496(9) 0.0749(11) Uani 1 1 d . .

loop_
_atom_site_aniso_label
_atom_site_aniso_U_11
_atom_site_aniso_U_22
_atom_site_aniso_U_33
_atom_site_aniso_U_23
_atom_site_aniso_U_13
_atom_site_aniso_U_12
Zn1 0.0236(2) 0.0396(3) 0.0223(2) 0.00401(17) 0.00410(16) 0.00246(18)
O1 0.0227(10) 0.0374(12) 0.0206(10) 0.0009(9) -0.0004(8) 0.0005(9)
N1 0.0240(12) 0.0342(14) 0.0217(12) 0.0021(10) -0.0009(10) 0.0002(11)
N2 0.0427(16) 0.0461(18) 0.0213(13) -0.0005(12) 0.0011(12) -0.0027(14)
N3 0.0350(14) 0.0383(16) 0.0275(13) 0.0054(12) 0.0044(11) 0.0043(13)
N4 0.0267(13) 0.0460(18) 0.0287(13) 0.0059(13) -0.0019(11) -0.0056(13)
N5 0.0386(16) 0.055(2) 0.0491(18) 0.0146(16) 0.0183(15) 0.0103(15)
N6 0.0232(12) 0.0411(15) 0.0213(12) 0.0020(11) 0.0022(10) -0.0047(11)
N7 0.0264(13) 0.0473(17) 0.0255(12) 0.0007(12) -0.0022(11) -0.0025(12)
N8 0.0274(13) 0.0442(17) 0.0270(13) -0.0001(12) -0.0005(11) 0.0008(12)
C1 0.0387(18) 0.046(2) 0.0284(17) 0.0023(16) -0.0102(14) -0.0049(17)
C2 0.053(2) 0.044(2) 0.0333(18) -0.0054(16) 0.0015(17) -0.0014(19)
C3 0.048(2) 0.040(2) 0.0355(19) 0.0040(16) 0.0001(17) -0.0018(18)
C4 0.0314(16) 0.043(2) 0.0262(15) 0.0067(14) 0.0009(13) 0.0025(15)
C5 0.0291(17) 0.052(2) 0.0274(16) 0.0071(15) -0.0065(14) 0.0042(16)
C6 0.0384(18) 0.0368(19) 0.0228(16) 0.0000(14) -0.0036(13) -0.0004(15)
C7 0.0314(16) 0.0339(17) 0.0213(14) 0.0039(13) 0.0017(12) 0.0012(14)
C8 0.0375(18) 0.0378(19) 0.0295(16) 0.0033(14) 0.0102(14) 0.0054(15)
C9 0.0262(16) 0.046(2) 0.0447(19) 0.0154(17) 0.0106(15) 0.0072(15)
C10 0.0210(15) 0.043(2) 0.0441(19) 0.0144(16) -0.0041(14) -0.0057(14)
C11 0.0256(15) 0.0351(17) 0.0318(16) 0.0080(14) -0.0047(13) -0.0025(14)
C12 0.041(2) 0.049(2) 0.046(2) 0.0086(19) 0.0095(17) 0.0145(18)
C13 0.0323(18) 0.059(3) 0.047(2) 0.0111(19) 0.0085(17) 0.0153(18)
C14 0.0252(16) 0.067(3) 0.042(2) 0.0146(19) 0.0076(15) 0.0037(17)
C15 0.0270(15) 0.0436(19) 0.0227(14) 0.0028(13) 0.0041(12) -0.0027(14)
C16 0.0296(17) 0.046(2) 0.0259(15) -0.0024(15) 0.0073(13) -0.0043(15)
C17 0.0420(19) 0.0412(19) 0.0262(15) 0.0016(14) 0.0099(14) -0.0027(16)
C18 0.0433(19) 0.0405(19) 0.0226(15) 0.0043(14) 0.0024(14) 0.0030(17)
C19 0.0300(16) 0.0381(17) 0.0188(14) -0.0027(13) -0.0043(12) -0.0019(14)
C20 0.0302(16) 0.0330(17) 0.0204(14) 0.0009(12) -0.0015(12) 0.0004(13)
C21 0.0200(13) 0.0328(17) 0.0273(15) 0.0043(13) 0.0016(12) 0.0002(12)
C22 0.0264(15) 0.0339(17) 0.0271(15) 0.0036(13) -0.0001(12) 0.0040(13)
C23 0.0250(15) 0.0372(18) 0.0282(15) 0.0004(13) 0.0027(13) 0.0014(14)
C24 0.0389(18) 0.0393(19) 0.0279(16) -0.0009(14) 0.0016(14) 0.0021(16)
C25 0.0413(18) 0.042(2) 0.0273(16) 0.0031(15) 0.0088(15) 0.0036(16)
C26 0.0294(16) 0.046(2) 0.0325(16) 0.0112(15) 0.0092(14) 0.0026(15)
C27 0.0254(15) 0.0336(17) 0.0342(16) 0.0053(14) 0.0020(13) 0.0025(14)
Cl1 0.0268(4) 0.0571(5) 0.0247(4) -0.0016(3) 0.0019(3) 0.0025(4)
O11 0.0567(16) 0.0490(15) 0.0370(13) -0.0050(12) -0.0049(12) -0.0135(13)
O12 0.0352(13) 0.091(2) 0.0301(12) 0.0122(13) 0.0073(11) 0.0201(14)
O13 0.0580(17) 0.065(2) 0.0527(16) -0.0124(15) 0.0157(14) -0.0209(15)
O14 0.0525(17) 0.101(3) 0.0345(13) 0.0036(15) -0.0028(13) 0.0345(17)
Cl2 0.0247(4) 0.0532(5) 0.0314(4) 0.0079(4) -0.0017(3) 0.0000(3)
O21 0.0453(14) 0.0472(16) 0.0480(15) 0.0114(12) -0.0002(12) 0.0002(12)
O22 0.0240(11) 0.0443(15) 0.0603(16) 0.0045(12) -0.0038(11) 0.0015(10)
O23 0.066(2) 0.066(2) 0.082(2) 0.0135(18) -0.0382(18) -0.0179(17)
O24 0.0594(19) 0.123(3) 0.0427(16) 0.0187(18) 0.0168(15) 0.033(2)

loop_
_atom_type_symbol
_atom_type_description
_atom_type_scat_dispersion_real
_atom_type_scat_dispersion_imag
_atom_type_scat_source
C C 0.0181 0.0091 'International Tables Vol C Tables 4.2.6.8 and 6.1.1.4'
H H 0.0000 0.0000 'International Tables Vol C Tables 4.2.6.8 and 6.1.1.4'
N N 0.0311 0.0180 'International Tables Vol C Tables 4.2.6.8 and 6.1.1.4'
O O 0.0492 0.0322 'International Tables Vol C Tables 4.2.6.8 and 6.1.1.4'
Zn Zn -1.5491 0.6778 'International Tables Vol C Tables 4.2.6.8 and 6.1.1.4'
Cl Cl 0.3639 0.7018 'International Tables Vol C Tables 4.2.6.8 and 6.1.1.4'

loop_
_geom_angle_atom_site_label_1
_geom_angle_atom_site_label_2
_geom_angle_atom_site_label_3
_geom_angle
N1 Zn1 N5 175.57(13)
N1 Zn1 N2 78.13(11)
N5 Zn1 N2 99.60(14)
N1 Zn1 N3 94.86(10)
N5 Zn1 N3 81.01(12)
N2 Zn1 N3 81.84(11)
N1 Zn1 N4 78.08(10)
N5 Zn1 N4 102.67(13)
N2 Zn1 N4 148.84(11)
N3 Zn1 N4 80.44(11)
N1 Zn1 N6 106.38(10)
N5 Zn1 N6 77.69(12)
N2 Zn1 N6 100.10(11)
N3 Zn1 N6 158.64(10)
N4 Zn1 N6 105.70(10)
C20 O1 C21 102.1(2)
C11 N1 C7 121.1(3)
C11 N1 Zn1 119.2(2)
C7 N1 Zn1 118.6(2)
C1 N2 C2 114.6(3)
C1 N2 Zn1 110.3(2)
C2 N2 Zn1 106.6(2)
C3 N3 C12 112.3(3)
C3 N3 C4 111.7(3)
C12 N3 C4 113.1(3)
C3 N3 Zn1 105.9(2)
C12 N3 Zn1 107.8(2)
C4 N3 Zn1 105.4(2)
C6 N4 C5 113.0(3)
C6 N4 Zn1 106.6(2)
C5 N4 Zn1 108.5(2)
C13 N5 C14 117.8(3)
C13 N5 Zn1 108.5(2)
C14 N5 Zn1 111.0(3)
C19 N6 C15 117.5(3)
C19 N6 Zn1 129.0(2)
C15 N6 Zn1 110.4(2)
C20 N7 N8 106.6(2)
C21 N8 N7 106.0(2)
N2 C1 C11 112.4(3)
N2 C2 C3 110.6(3)
N3 C3 C2 111.5(3)
N3 C4 C5 111.9(3)
N4 C5 C4 111.9(3)
N4 C6 C7 112.0(3)
N1 C7 C8 121.0(3)
N1 C7 C6 114.8(3)
C8 C7 C6 124.2(3)
C7 C8 C9 118.7(3)
C10 C9 C8 120.1(3)
C9 C10 C11 118.8(3)
N1 C11 C10 120.3(3)
N1 C11 C1 115.8(3)
C10 C11 C1 123.9(3)
N3 C12 C13 113.8(3)
N5 C13 C12 112.5(3)
N5 C14 C15 110.0(3)
N6 C15 C16 122.5(3)
N6 C15 C14 116.2(3)
C16 C15 C14 121.4(3)
C17 C16 C15 119.3(3)
C16 C17 C18 119.2(3)
C17 C18 C19 118.5(3)
N6 C19 C18 123.0(3)
N6 C19 C20 117.6(3)
C18 C19 C20 119.3(3)
N7 C20 O1 112.7(3)
N7 C20 C19 129.6(3)
O1 C20 C19 117.6(3)
N8 C21 O1 112.6(3)
N8 C21 C22 129.4(3)
O1 C21 C22 117.9(3)
C27 C22 C23 120.0(3)
C27 C22 C21 119.5(3)
C23 C22 C21 120.4(3)
C22 C23 C24 119.6(3)
C25 C24 C23 120.1(3)
C24 C25 C26 120.3(3)
C25 C26 C27 120.0(3)
C26 C27 C22 119.9(3)
O11 Cl1 O13 109.48(17)
O11 Cl1 O14 110.16(19)
O13 Cl1 O14 110.2(2)
O11 Cl1 O12 110.40(18)
O13 Cl1 O12 108.61(19)
O14 Cl1 O12 107.98(15)
O23 Cl2 O21 110.03(19)
O23 Cl2 O24 109.4(2)
O21 Cl2 O24 108.7(2)
O23 Cl2 O22 110.4(2)
O21 Cl2 O22 109.98(16)
O24 Cl2 O22 108.31(18)

loop_
_geom_bond_atom_site_label_1
_geom_bond_atom_site_label_2
_geom_bond_distance
Zn1 N1 2.068(3)
Zn1 N5 2.113(3)
Zn1 N2 2.206(3)
Zn1 N3 2.222(3)
Zn1 N4 2.249(3)
Zn1 N6 2.255(3)
O1 C20 1.366(4)
O1 C21 1.371(4)
N1 C11 1.334(4)
N1 C7 1.346(4)
N2 C1 1.467(5)
N2 C2 1.480(5)
N3 C3 1.476(5)
N3 C12 1.484(5)
N3 C4 1.486(4)
N4 C6 1.472(5)
N4 C5 1.480(5)
N5 C13 1.438(5)
N5 C14 1.446(6)
N6 C19 1.347(4)
N6 C15 1.348(4)
N7 C20 1.285(4)
N7 N8 1.405(4)
N8 C21 1.291(4)
C1 C11 1.509(5)
C2 C3 1.526(5)
C4 C5 1.507(5)
C6 C7 1.511(5)
C7 C8 1.375(5)
C8 C9 1.382(5)
C9 C10 1.379(6)
C10 C11 1.394(5)
C12 C13 1.506(6)
C14 C15 1.500(5)
C15 C16 1.389(5)
C16 C17 1.372(5)
C17 C18 1.384(5)
C18 C19 1.389(5)
C19 C20 1.467(4)
C21 C22 1.464(4)
C22 C27 1.391(5)
C22 C23 1.391(5)
C23 C24 1.392(5)
C24 C25 1.382(5)
C25 C26 1.383(5)
C26 C27 1.388(5)
Cl1 O11 1.427(3)
Cl1 O13 1.428(3)
Cl1 O14 1.439(3)
Cl1 O12 1.442(3)
Cl2 O23 1.410(3)
Cl2 O21 1.425(3)
Cl2 O24 1.438(3)
Cl2 O22 1.443(2)
